data_2004751
loop_
_publ_author_name
'Patnaik, S.'
'Guru Row, T. N.'
'Raghunathan, L.'
'Devi, A.'
'Goswami, J.'
'Shivashankar, S. A.'
'Chandrasekaran, S.'
'Robinson, W. T.'

_publ_section_title
;
 Low-Temperature Structure of Two Copper-Based Precursors for MOCVD:
 Aquabis(<i>tert</i>-butyl acetoacetato)copper(II) and
 Bis(dipivaloylmethanido)copper(II)
;
_journal_issue 4
_journal_name_full 'Acta Crystallographica Section C'
_journal_page_first 891
_journal_page_last 894
_journal_paper_doi 10.1107/S0108270195012157
_journal_volume 52
_journal_year 1996
_chemical_formula_analytical 'C16 H28 Cu O7'
_chemical_formula_iupac '[Cu (C8 H13 O3)2 (H2 O)]'
_chemical_formula_structural '[Cu(II)(C8 H13 O3)2(H2O)]'
_chemical_formula_sum 'C16 H28 Cu O7'
_chemical_formula_weight 395.92
_chemical_melting_point 383
_chemical_name_systematic ' Bis(tert-butyl acetoacetato)aquocopper(II)'
_space_group_IT_number 62
_symmetry_cell_setting orthorhombic
_symmetry_space_group_name_Hall '-P 2ac 2n'
_symmetry_space_group_name_H-M 'P n m a'
_audit_creation_method SHELXL
_cell_angle_alpha 90.00
_cell_angle_beta 90.00
_cell_angle_gamma 90.00
_cell_formula_units_Z 4
_cell_length_a 9.558(2)
_cell_length_b 20.676(4)
_cell_length_c 9.591(2)
_cell_measurement_reflns_used 29
_cell_measurement_temperature 130(2)
_cell_measurement_theta_max 24.51
_cell_measurement_theta_min 9.72
_cell_volume 1895.4(7)
_computing_cell_refinement XSCANS
_computing_data_collection 'XSCANS (Fait, 1991)'
_computing_data_reduction XSCANS
_computing_molecular_graphics 'PLUTO82 (Motherwell, Sussman & Beebf, 1982); ORTEPII (Johnson, 1976)'
_computing_publication_material SHELXS86
_computing_structure_refinement 'SHELXL93 (Sheldrick, 1993)'
_computing_structure_solution 'SHELXS86 (Sheldrick, 1990)'
_diffrn_ambient_temperature 293(2)
_diffrn_measurement_device 'Siemens P4 four circle'
_diffrn_measurement_method '\w scans'
_diffrn_radiation_monochromator graphite
_diffrn_radiation_source 'fine-focus sealed tube'
_diffrn_radiation_type MoK\a
_diffrn_radiation_wavelength 0.71073
_diffrn_reflns_av_sigmaI/netI 0.0392
_diffrn_reflns_limit_h_max 11
_diffrn_reflns_limit_h_min 0
_diffrn_reflns_limit_k_max 0
_diffrn_reflns_limit_k_min -25
_diffrn_reflns_limit_l_max 11
_diffrn_reflns_limit_l_min 0
_diffrn_reflns_number 1903
_diffrn_reflns_theta_max 26.00
_diffrn_reflns_theta_min 2.34
_diffrn_standards_decay_% 0
_diffrn_standards_interval_count 97
_diffrn_standards_number 3
_exptl_absorpt_coefficient_mu 1.183
_exptl_absorpt_correction_T_max .663
_exptl_absorpt_correction_T_min .531
_exptl_absorpt_correction_type empirical
_exptl_crystal_colour Green
_exptl_crystal_density_diffrn 1.387
_exptl_crystal_density_meas 1.349
_exptl_crystal_density_method flotation
_exptl_crystal_description plate
_exptl_crystal_F_000 828
_exptl_crystal_size_max .78mm
_exptl_crystal_size_mid .36mm
_exptl_crystal_size_min .12mm
_refine_diff_density_max 0.366
_refine_diff_density_min -0.530
_refine_ls_extinction_method none
_refine_ls_goodness_of_fit_all 1.015
_refine_ls_goodness_of_fit_obs 0.985
_refine_ls_hydrogen_treatment refall
_refine_ls_matrix_type full
_refine_ls_number_parameters 116
_refine_ls_number_reflns 1903
_refine_ls_number_restraints 0
_refine_ls_restrained_S_all 1.015
_refine_ls_restrained_S_obs 0.985
_refine_ls_R_factor_all 0.0616
_refine_ls_R_factor_obs 0.0386
_refine_ls_shift/esd_max 0.248
_refine_ls_shift/esd_mean 0.107
_refine_ls_structure_factor_coef Fsqd
_refine_ls_weighting_scheme
; calc w = 1/[\s^2^(Fo^2^) + (0.0663P)^2^ + 0.5660P]
 where P = (Fo^2^ + 2Fc^2^)/3
;
_refine_ls_wR_factor_all 0.1086
_refine_ls_wR_factor_obs 0.0924
_reflns_number_observed 1464
_reflns_number_total 1903
_reflns_observed_criterion >2sigma(I)
_cod_data_source_file hu1134.cif
_cod_data_source_block I
_cod_depositor_comments
;
 Adding the _atom_site_type_symbol data item.

 Antanas Vaitkus,
 2017-01-30

The following automatic conversions were performed:
'_symmetry_cell_setting' value 'Orthorhombic' changed to 'orthorhombic'
according to '/home/saulius/struct/CIF-dictionaries/cif_core.dic'
dictionary named 'cif_core.dic' version 2.4.1 from 2010-06-29.

Automatic conversion script
Id: cif_fix_enum 1527 2010-12-29 10:47:43Z saulius 

The following automatic conversions were performed:

'_symmetry_cell_setting' value 'Orthorhombic' changed to
'orthorhombic' according to
/home/saulius/struct/CIF-dictionaries/cif_core.dic dictionary named
'cif_core.dic' version 2.4.1 from 2010-06-29.

Automatic conversion script
Id: cif_fix_values 1715 2011-07-08 13:25:40Z adriana 
;
_cod_database_code 2004751

loop_
_symmetry_equiv_pos_as_xyz
'x, y, z'
'-x+1/2, -y, z+1/2'
'-x, y+1/2, -z'
'x+1/2, -y+1/2, -z+1/2'
'-x, -y, -z'
'x-1/2, y, -z-1/2'
'x, -y-1/2, z'
'-x-1/2, y-1/2, z-1/2'

loop_
_atom_site_aniso_label
_atom_site_aniso_U_11
_atom_site_aniso_U_22
_atom_site_aniso_U_33
_atom_site_aniso_U_12
_atom_site_aniso_U_13
_atom_site_aniso_U_23
Cu1 .0150(10) .0120(10) .0220(10) .000 .0030(10) .000
O1 .0210(10) .0130(10) .0320(10) .0020(10) .0180(10) .0050(10)
O2 .0190(10) .0160(10) .0300(10) .0020(10) .0050(10) .0030(10)
O3 .0210(10) .0150(10) .0280(10) -.0020(10) .0070(10) -.0010(10)
OW1 .023(2) .024(2) .031(2) .000 -.0090(10) .000
C1 .041(2) .030(2) .040(2) -.013(2) .020(2) -.012(2)
C2 .037(2) .026(2) .046(2) -.013(2) .020(2) -.009(2)
C3 .022(2) .091(4) .053(2) .015(2) .010(2) .034(3)
C4 .0180(10) .020(2) .026(2) -.0010(10) .0080(10) .0010(10)
C5 .0170(10) .0190(10) .0170(10) -.0020(10) .0000(10) .0010(10)
C6 .0230(10) .0130(10) .022(2) .0000(10) .0000(10) -.0010(10)
C7 .0180(10) .0190(10) .0190(10) .0020(10) -.0040(10) .0010(10)
C8 .025(2) .019(2) .040(2) .0030(10) .006(2) .0010(10)

loop_
_atom_site_label
_atom_site_type_symbol
_atom_site_fract_x
_atom_site_fract_y
_atom_site_fract_z
_atom_site_U_iso_or_equiv
Cu1 Cu .0547(1) .2500 .0802(1) .017(1)
O1 O .1782(2) .3124(1) -.0071(2) .022(1)
O2 O -.0790(2) .3161(1) .1283(2) .022(1)
O3 O .2638(2) .4102(1) -.0615(2) .021(1)
OW1 O .1771(3) .2500 .2813(3) .026(1)
C1 C .3505(4) .3429(2) -.2520(4) .037(1)
C2 C .4672(4) .4432(2) -.1756(4) .036(1)
C3 C .4759(4) .3467(3) -.0212(5) .055(1)
C4 C .3909(3) .3830(2) -.1274(3) .021(1)
C5 C .1662(3) .3728(1) -.0033(3) .018(1)
C6 C .0541(3) .4068(1) .0560(3) .019(1)
C7 C -.0608(3) .3776(1) .1142(3) .019(1)
C8 C -.1793(3) .4189(2) .1658(4) .028(1)
H1A H .2950(22) .3068(7) -.2221(5) .055
H1B H .4335(4) .3274(10) -.2975(15) .055
H1C H .2974(22) .3689(4) -.3158(12) .055
H2A H .5523(13) .4310(2) -.2218(23) .054
H2B H .4889(23) .4698(8) -.0964(5) .054
H2C H .4089(11) .4669(6) -.2390(20) .054
H3A H .5664(10) .3371(11) -.0592(11) .083
H3B H .4290(14) .3071(6) .0024(19) .083
H3C H .4865(22) .3727(5) .0610(11) .083
H6 H .0579(3) .4517(1) .0559(3) .023
H8A H -.1629(12) .4631(2) .1402(21) .042
H8B H -.1855(15) .4156(9) .2655(4) .042
H8C H -.2654(5) .4044(7) .1248(19) .042
HW1 H .2309(5) .2777(10) .3215(3) .050

loop_
_atom_type_symbol
_atom_type_description
_atom_type_scat_dispersion_real
_atom_type_scat_dispersion_imag
_atom_type_scat_source
C C 0.0033 0.0016 'International Tables Vol C Tables 4.2.6.8 and 6.1.1.4'
H H 0.0000 0.0000 'International Tables Vol C Tables 4.2.6.8 and 6.1.1.4'
O O 0.0106 0.0060 'International Tables Vol C Tables 4.2.6.8 and 6.1.1.4'
Cu Cu 0.3201 1.2651 'International Tables Vol C Tables 4.2.6.8 and 6.1.1.4'

loop_
_geom_angle_atom_site_label_1
_geom_angle_atom_site_label_2
_geom_angle_atom_site_label_3
_geom_angle_site_symmetry_1
_geom_angle_site_symmetry_3
_geom_angle
_geom_angle_publ_flag
O2 Cu1 O2 7_565 . 90.33(12) yes
O2 Cu1 O1 7_565 . 168.25(10) yes
O2 Cu1 O1 . . 92.02(9) yes
O2 Cu1 O1 . 7_565 168.25(10) yes
O1 Cu1 O1 . 7_565 83.43(12) yes
O2 Cu1 OW1 7_565 . 98.00(9) yes
O1 Cu1 OW1 . . 93.08(9) yes
C5 O1 Cu1 . . 126.4(2) yes
C7 O2 Cu1 . . 125.7(2) yes
C5 O3 C4 . . 122.1(2) yes
O2 C7 C6 . . 125.7(3) yes
O2 C7 C8 . . 115.0(3) yes
C6 C7 C8 . . 119.2(3) yes
O1 C5 O3 . . 120.1(3) yes
O1 C5 C6 . . 125.5(3) yes
O3 C5 C6 . . 114.4(3) yes
C7 C6 C5 . . 123.8(3) yes
O3 C4 C1 . . 109.8(3) yes
O3 C4 C3 . . 110.1(3) yes
C1 C4 C3 . . 113.6(3) yes
O3 C4 C2 . . 102.3(2) yes
C1 C4 C2 . . 109.5(3) yes
C3 C4 C2 . . 11.09(3) yes
Cu1 OW1 HW1 . . 133.8(4) no
C7 C6 H6 . . 118.1(2) no
C5 C6 H6 . . 118.1(2) no
C7 C8 H8A . . 109.5(2) no
C7 C8 H8B . . 109.5(2) no
H8A C8 H8B . . 109.5 no
C7 C8 H8C . . 109.5(2) no
H8A C8 H8C . . 109.5 no
H8B C8 H8C . . 109.5 no
C4 C1 H1A . . 109.5(2) no
C4 C1 H1B . . 109.5(2) no
H1A C1 H1B . . 109.5 no
C4 C1 H1C . . 109.5(2) no
H1A C1 H1C . . 109.5 no
H1B C1 H1C . . 109.5 no
C4 C2 H2A . . 109.5(2) no
C4 C2 H2B . . 109.5(2) no
H2A C2 H2B . . 109.5 no
C4 C2 H2C . . 109.5(2) no
H2A C2 H2C . . 109.5 no
H2B C2 H2C . . 109.5 no
C4 C3 H3A . . 109.5(2) no
C4 C3 H3B . . 109.5(2) no
H3A C3 H3B . . 109.5 no
C4 C3 H3C . . 109.5(2) no
H3A C3 H3C . . 109.5 no
H3B C3 H3C . . 109.5 no

loop_
_geom_bond_atom_site_label_1
_geom_bond_atom_site_label_2
_geom_bond_site_symmetry_2
_geom_bond_distance
_geom_bond_publ_flag
Cu1 O1 7_565 1.938(2) yes
Cu1 O2 7_565 1.927(2) yes
Cu1 OW1 . 2.256(3) yes
O1 C5 . 1.254(4) yes
O2 C7 . 1.291(4) yes
O3 C5 . 1.335(3) yes
O3 C4 . 1.480(3) yes
C4 C1 . 1.504(5) yes
C4 C3 . 1.504(5) yes
C4 C2 . 1.514(4) yes
C5 C6 . 1.402(4) yes
C7 C6 . 1.371(4) yes
C7 C8 . 1.503(4) yes
OW1 HW1 . 0.86(2) no
C6 H6 . 0.93 no
C8 H8A . 0.96 no
C8 H8B . 0.96 no
C8 H8C . 0.96 no
C1 H1A . 0.96 no
C1 H1B . 0.96 no
C1 H1C . 0.96 no
C2 H2A . 0.96 no
C2 H2B . 0.96 no
C2 H2C . 0.96 no
C3 H3A . 0.96 no
C3 H3B . 0.96 no
C3 H3C . 0.96 no

loop_
_geom_torsion_atom_site_label_1
_geom_torsion_atom_site_label_2
_geom_torsion_atom_site_label_3
_geom_torsion_atom_site_label_4
_geom_torsion
_geom_torsion_publ_flag
O2 Cu1 O1 C5 8.7(3) yes
OW1 Cu1 O1 C5 -89.5(3) yes
O1 Cu1 O2 C7 -7.8(3) yes
OW1 Cu1 O2 C7 85.5(2) yes
Cu1 O2 C7 C6 3.5(4) yes
Cu1 O1 C5 C6 -5.2(5) yes
O2 C7 C6 C5 3.4(5) yes
O1 C5 C6 C7 -2.5(5) yes
